data_7711122
loop_
_publ_author_name
'Youssef, Heba'
'Sch\"afer, Thomas C.'
'Becker, Jonathan'
'Sedykh, Alexander E.'
'Basso, Leonardo'
'Pietzonka, Clemens'
'Taydakov, Ilya V.'
'Kraus, Florian'
'M\"uller-Buschbaum, Klaus'

_publ_section_title
;
 3D-Frameworks and 2D-Networks of Lanthanide Coordination Polymers with
 3-Pyridylpyrazole: Photophysical and Magnetic Properties
;
_journal_name_full 'Dalton Transactions'
_journal_paper_doi 10.1039/D2DT01999J
_journal_year 2022
_chemical_formula_sum 'C8 H7 Cl3 N3 Sm'
_chemical_formula_weight 401.87
_chemical_name_systematic 1
_chemical_properties_physical Air-sensitive,Moisture-sensitive
_space_group_crystal_system orthorhombic
_space_group_IT_number 57
_space_group_name_Hall '-P 2c 2b'
_space_group_name_H-M_alt 'P b c m'
_atom_sites_solution_hydrogens mixed
_atom_sites_solution_primary dual
_atom_sites_solution_secondary difmap
_audit_creation_method SHELXL-2018/3
_audit_update_record
;
2022-08-29 deposited with the CCDC.	2022-09-02 downloaded from the CCDC.
;
_cell_angle_alpha 90
_cell_angle_beta 90
_cell_angle_gamma 90
_cell_formula_units_Z 4
_cell_length_a 11.0933(16)
_cell_length_b 13.6506(17)
_cell_length_c 7.7629(11)
_cell_measurement_reflns_used 5243
_cell_measurement_temperature 100(2)
_cell_measurement_theta_max 29.28
_cell_measurement_theta_min 2.37
_cell_volume 1175.5(3)
_computing_cell_refinement 'SAINT 8.38A (Bruker-AXS, 2018)'
_computing_data_collection 'APEX3 v2018.7.2 (Bruker-AXS, 2018)'
_computing_data_reduction 'SAINT 8.38A (Bruker-AXS, 2018)'
_computing_molecular_graphics 'Bruker SHELXTL'
_computing_publication_material 'Bruker SHELXTL'
_computing_structure_refinement 'SHELXL-2018/3 (Sheldrick, 2018)'
_computing_structure_solution 'SHELXT 2018/2 (Sheldrick, 2018)'
_diffrn_ambient_temperature 100(2)
_diffrn_detector_area_resol_mean 8.333
_diffrn_measured_fraction_theta_full 0.997
_diffrn_measured_fraction_theta_max 0.983
_diffrn_measurement_device_type 'Bruker Smart APEX2 CCD'
_diffrn_measurement_method '\f and \w scans'
_diffrn_radiation_type MoK\a
_diffrn_radiation_wavelength 0.71073
_diffrn_reflns_av_R_equivalents 0.0866
_diffrn_reflns_av_unetI/netI 0.0398
_diffrn_reflns_Laue_measured_fraction_full 0.997
_diffrn_reflns_Laue_measured_fraction_max 0.983
_diffrn_reflns_limit_h_max 17
_diffrn_reflns_limit_h_min -17
_diffrn_reflns_limit_k_max 21
_diffrn_reflns_limit_k_min -21
_diffrn_reflns_limit_l_max 11
_diffrn_reflns_limit_l_min -12
_diffrn_reflns_number 39828
_diffrn_reflns_point_group_measured_fraction_full 0.997
_diffrn_reflns_point_group_measured_fraction_max 0.983
_diffrn_reflns_theta_full 25.242
_diffrn_reflns_theta_max 34.058
_diffrn_reflns_theta_min 2.985
_diffrn_source 'rotating-anode X-ray tube (Nonius FR-591)'
_exptl_absorpt_coefficient_mu 5.645
_exptl_absorpt_correction_T_max 0.7467
_exptl_absorpt_correction_T_min 0.5566
_exptl_absorpt_correction_type multi-scan
_exptl_absorpt_process_details 'SADABS (Sheldrick, 2009)'
_exptl_crystal_colour colourless
_exptl_crystal_density_diffrn 2.271
_exptl_crystal_density_method 'not measured'
_exptl_crystal_description block
_exptl_crystal_F_000 756
_exptl_crystal_preparation Luminescent
_exptl_crystal_recrystallization_method 'Re-crystallisation from solvent: acetonitrile'
_exptl_crystal_size_max 0.214
_exptl_crystal_size_mid 0.169
_exptl_crystal_size_min 0.141
_refine_diff_density_max 1.457
_refine_diff_density_min -1.594
_refine_diff_density_rms 0.194
_refine_ls_extinction_coef 0.00052(13)
_refine_ls_extinction_expression Fc^*^=kFc[1+0.001xFc^2^\l^3^/sin(2\q)]^-1/4^
_refine_ls_extinction_method 'SHELXL-2018/3 (Sheldrick 2018)'
_refine_ls_goodness_of_fit_ref 1.053
_refine_ls_hydrogen_treatment mixed
_refine_ls_matrix_type full
_refine_ls_number_parameters 197
_refine_ls_number_reflns 2518
_refine_ls_number_restraints 662
_refine_ls_restrained_S_all 0.957
_refine_ls_R_factor_all 0.0440
_refine_ls_R_factor_gt 0.0284
_refine_ls_shift/su_max 0.001
_refine_ls_shift/su_mean 0.000
_refine_ls_structure_factor_coef Fsqd
_refine_ls_weighting_details 'w=1/[\s^2^(Fo^2^)+(0.0136P)^2^+1.6716P] where P=(Fo^2^+2Fc^2^)/3'
_refine_ls_weighting_scheme calc
_refine_ls_wR_factor_gt 0.0444
_refine_ls_wR_factor_ref 0.0480
_reflns_Friedel_coverage 0.000
_reflns_number_gt 2049
_reflns_number_total 2518
_reflns_threshold_expression 'I > 2\s(I)'
_cod_data_source_file d2dt01999j2.cif
_cod_data_source_block 2D_Sm3-PyPzHCl3
_cod_database_code 7711122
_shelx_shelxl_version_number 2018/3
_shelx_space_group_comment
; 
The symmetry employed for this shelxl refinement is uniquely defined 
by the following loop, which should always be used as a source of 
symmetry information in preference to the above space-group names. 
They are only intended as comments. 
;
_shelx_estimated_absorpt_t_min 0.378
_shelx_estimated_absorpt_t_max 0.503
_exptl_absorpt_special_details
;
Semi-empirical absorption corrections were performed by utilizing
the redundancy of the data to analyse equivalent intensities in
terms of a multipolar spherical harmonic expansion and
compensating for it.
;

loop_
_space_group_symop_operation_xyz
'x, y, z'
'-x, -y, z+1/2'
'-x, y+1/2, -z+1/2'
'x, -y+1/2, -z'
'-x, -y, -z'
'x, y, -z-1/2'
'x, -y-1/2, z-1/2'
'-x, y-1/2, z'

loop_
_atom_site_label
_atom_site_type_symbol
_atom_site_fract_x
_atom_site_fract_y
_atom_site_fract_z
_atom_site_U_iso_or_equiv
_atom_site_adp_type
_atom_site_occupancy
_atom_site_site_symmetry_order
_atom_site_calc_flag
_atom_site_refinement_flags_posn
_atom_site_refinement_flags_adp
_atom_site_refinement_flags_occupancy
_atom_site_disorder_assembly
_atom_site_disorder_group
Sm1 Sm 0.30900(2) 0.27817(2) 0.250000 0.01212(5) Uani 1 2 d S T P . .
Cl1 Cl 0.12759(8) 0.250000 0.000000 0.01720(16) Uani 1 2 d S T P A .
Cl2 Cl 0.38000(6) 0.38020(4) 0.53818(7) 0.01693(12) Uani 1 1 d . . . . .
N1 N 0.4443(13) 0.7856(12) 0.246(6) 0.0136(15) Uani 0.273(4) 1 d D U P A -1
C1 C 0.3828(13) 0.7006(14) 0.243(7) 0.013(2) Uani 0.273(4) 1 d D U P A -1
H1 H 0.425358 0.640746 0.229916 0.016 Uiso 0.273(4) 1 calc R U P A -1
C2 C 0.3867(10) 0.8717(9) 0.267(5) 0.022(5) Uani 0.273(4) 1 d D U P A -1
H2 H 0.432136 0.930664 0.268260 0.026 Uiso 0.273(4) 1 calc R U P A -1
C3 C 0.2620(8) 0.8761(6) 0.2872(11) 0.021(3) Uani 0.273(4) 1 d D U P A -1
H3 H 0.221937 0.936910 0.303372 0.025 Uiso 0.273(4) 1 calc R U P A -1
C4 C 0.1981(8) 0.7883(6) 0.2827(11) 0.019(3) Uani 0.273(4) 1 d D U P A -1
H4 H 0.113020 0.789279 0.295986 0.023 Uiso 0.273(4) 1 calc R U P A -1
C5 C 0.2570(11) 0.6990(8) 0.259(8) 0.019(4) Uani 0.273(4) 1 d D U P A -1
N2 N 0.2556(13) 0.5240(11) 0.295(2) 0.012(3) Uani 0.273(4) 1 d D U P A -1
H5 H 0.316(6) 0.515(7) 0.367(11) 0.015 Uiso 0.273(4) 1 d D U P A -1
N3 N 0.1929(14) 0.4411(17) 0.263(4) 0.0114(18) Uani 0.273(4) 1 d D U P A -1
C6 C 0.1963(10) 0.6054(8) 0.252(4) 0.0130(16) Uani 0.273(4) 1 d D U P A -1
C7 C 0.0908(11) 0.4737(8) 0.194(2) 0.020(3) Uani 0.273(4) 1 d D U P A -1
H7 H 0.027357 0.432124 0.156242 0.024 Uiso 0.273(4) 1 calc R U P A -1
C8 C 0.0870(8) 0.5756(7) 0.1823(14) 0.022(2) Uani 0.273(4) 1 d D U P A -1
H8 H 0.024260 0.615356 0.137121 0.026 Uiso 0.273(4) 1 calc R U P A -1
N1A N 0.1879(16) 0.444(2) 0.234(4) 0.0114(18) Uani 0.227(4) 1 d D U P A -2
C1A C 0.256(2) 0.5246(16) 0.243(6) 0.012(3) Uani 0.227(4) 1 d D U P A -2
H1A H 0.341221 0.516683 0.252222 0.015 Uiso 0.227(4) 1 calc R U P A -2
C2A C 0.0690(13) 0.4536(9) 0.222(3) 0.019(5) Uani 0.227(4) 1 d D U P A -2
H2A H 0.020906 0.396179 0.214636 0.023 Uiso 0.227(4) 1 calc R U P A -2
C3A C 0.0123(9) 0.5441(6) 0.219(2) 0.022(4) Uani 0.227(4) 1 d D U P A -2
H3A H -0.072971 0.548489 0.211508 0.026 Uiso 0.227(4) 1 calc R U P A -2
C4A C 0.0826(8) 0.6286(8) 0.227(3) 0.016(4) Uani 0.227(4) 1 d D U P A -2
H4A H 0.044877 0.691037 0.224116 0.020 Uiso 0.227(4) 1 calc R U P A -2
C5A C 0.2084(12) 0.6224(10) 0.239(5) 0.0130(16) Uani 0.227(4) 1 d D U P A -2
N2A N 0.4020(14) 0.7030(15) 0.278(3) 0.013(2) Uani 0.227(4) 1 d D U P A -2
H5A H 0.437(10) 0.651(5) 0.324(14) 0.016 Uiso 0.227(4) 1 d D U P A -2
N3A N 0.4648(16) 0.7862(15) 0.250(6) 0.0136(15) Uani 0.227(4) 1 d D U P A -2
C6A C 0.2828(12) 0.7079(8) 0.253(6) 0.013(2) Uani 0.227(4) 1 d D U P A -2
C7A C 0.3775(12) 0.8490(11) 0.207(3) 0.017(3) Uani 0.227(4) 1 d D U P A -2
H7A H 0.390948 0.916391 0.182867 0.020 Uiso 0.227(4) 1 calc R U P A -2
C8A C 0.2632(10) 0.8041(7) 0.2004(15) 0.021(3) Uani 0.227(4) 1 d D U P A -2
H8A H 0.188956 0.833148 0.167240 0.026 Uiso 0.227(4) 1 calc R U P A -2

loop_
_atom_site_aniso_label
_atom_site_aniso_U_11
_atom_site_aniso_U_22
_atom_site_aniso_U_33
_atom_site_aniso_U_23
_atom_site_aniso_U_13
_atom_site_aniso_U_12
Sm1 0.01773(9) 0.00905(8) 0.00959(8) 0.000 0.000 0.00045(7)
Cl1 0.0178(4) 0.0169(4) 0.0169(4) -0.0022(3) 0.000 0.000
Cl2 0.0275(3) 0.0106(3) 0.0127(2) 0.0007(2) -0.0031(2) -0.0031(2)
N1 0.010(4) 0.0101(14) 0.021(2) -0.002(6) 0.006(6) -0.003(2)
C1 0.015(4) 0.0113(17) 0.014(7) 0.001(5) -0.004(5) -0.004(3)
C2 0.020(4) 0.013(4) 0.033(15) 0.002(8) 0.007(6) 0.000(3)
C3 0.025(4) 0.011(3) 0.026(7) -0.004(3) 0.003(3) 0.006(3)
C4 0.017(4) 0.017(3) 0.023(8) -0.003(3) -0.004(3) 0.004(3)
C5 0.019(5) 0.013(3) 0.024(10) -0.006(7) 0.002(7) 0.000(3)
N2 0.0143(17) 0.0132(16) 0.010(8) -0.002(5) -0.002(5) 0.0025(13)
N3 0.0172(16) 0.0116(17) 0.006(6) -0.003(6) 0.000(6) 0.0004(13)
C6 0.014(2) 0.010(3) 0.015(4) -0.005(5) 0.000(5) 0.0007(19)
C7 0.017(5) 0.012(4) 0.031(7) -0.002(4) -0.003(5) -0.002(3)
C8 0.017(4) 0.015(4) 0.034(5) 0.001(4) -0.006(4) 0.006(3)
N1A 0.0172(16) 0.0116(17) 0.006(6) -0.003(6) 0.000(6) 0.0004(13)
C1A 0.0143(17) 0.0132(16) 0.010(8) -0.002(5) -0.002(5) 0.0025(13)
C2A 0.017(4) 0.017(5) 0.023(14) 0.004(6) -0.003(5) -0.002(4)
C3A 0.014(4) 0.016(4) 0.037(12) -0.007(4) -0.004(5) -0.001(3)
C4A 0.014(3) 0.018(4) 0.017(13) -0.008(5) -0.006(4) -0.001(3)
C5A 0.014(2) 0.010(3) 0.015(4) -0.005(5) 0.000(5) 0.0007(19)
N2A 0.015(4) 0.0113(17) 0.014(7) 0.001(5) -0.004(5) -0.004(3)
N3A 0.010(4) 0.0101(14) 0.021(2) -0.002(6) 0.006(6) -0.003(2)
C6A 0.014(4) 0.006(3) 0.018(5) -0.004(7) -0.003(8) -0.001(3)
C7A 0.018(4) 0.011(5) 0.020(7) -0.003(5) 0.008(5) -0.002(4)
C8A 0.014(4) 0.012(4) 0.038(7) 0.005(4) 0.006(4) 0.005(3)

loop_
_atom_type_symbol
_atom_type_description
_atom_type_scat_dispersion_real
_atom_type_scat_dispersion_imag
_atom_type_scat_source
C C 0.0033 0.0016 'International Tables Vol C Tables 4.2.6.8 and 6.1.1.4'
H H 0.0000 0.0000 'International Tables Vol C Tables 4.2.6.8 and 6.1.1.4'
N N 0.0061 0.0033 'International Tables Vol C Tables 4.2.6.8 and 6.1.1.4'
Cl Cl 0.1484 0.1585 'International Tables Vol C Tables 4.2.6.8 and 6.1.1.4'
Sm Sm -0.1638 3.4418 'International Tables Vol C Tables 4.2.6.8 and 6.1.1.4'

loop_
_geom_angle_atom_site_label_1
_geom_angle_atom_site_label_2
_geom_angle_atom_site_label_3
_geom_angle
_geom_angle_site_symmetry_1
_geom_angle_site_symmetry_3
_geom_angle_publ_flag
N3 Sm1 Cl2 74.7(7) . 6_556 ?
N3 Sm1 Cl2 71.0(7) . . ?
N1A Sm1 Cl2 75.4(7) . . ?
Cl2 Sm1 Cl2 108.85(3) 6_556 . ?
N3 Sm1 Cl1 77.7(6) . . ?
N1A Sm1 Cl1 73.8(6) . . ?
Cl2 Sm1 Cl1 73.373(18) 6_556 . ?
Cl2 Sm1 Cl1 146.360(18) . . ?
N3 Sm1 Cl1 74.6(6) . 6_556 ?
Cl2 Sm1 Cl1 146.360(18) 6_556 6_556 ?
Cl2 Sm1 Cl1 73.373(18) . 6_556 ?
Cl1 Sm1 Cl1 86.90(3) . 6_556 ?
N3 Sm1 Cl2 145.3(7) . 7_565 ?
Cl2 Sm1 Cl2 80.47(2) 6_556 7_565 ?
Cl2 Sm1 Cl2 141.29(2) . 7_565 ?
Cl1 Sm1 Cl2 72.218(17) . 7_565 ?
Cl1 Sm1 Cl2 119.625(15) 6_556 7_565 ?
N3 Sm1 Cl2 141.1(7) . 4_556 ?
N1A Sm1 Cl2 145.7(7) . 4_556 ?
Cl2 Sm1 Cl2 141.29(2) 6_556 4_556 ?
Cl2 Sm1 Cl2 80.47(2) . 4_556 ?
Cl1 Sm1 Cl2 119.625(15) . 4_556 ?
Cl1 Sm1 Cl2 72.218(17) 6_556 4_556 ?
Cl2 Sm1 Cl2 71.11(3) 7_565 4_556 ?
N3 Sm1 Sm1 101.8(8) . 7_565 ?
Cl2 Sm1 Sm1 45.619(14) 6_556 7_565 ?
Cl2 Sm1 Sm1 153.671(14) . 7_565 ?
Cl1 Sm1 Sm1 45.488(14) . 7_565 ?
Cl1 Sm1 Sm1 130.399(13) 6_556 7_565 ?
Cl2 Sm1 Sm1 44.034(12) 7_565 7_565 ?
Cl2 Sm1 Sm1 114.948(15) 4_556 7_565 ?
N3 Sm1 Sm1 97.5(8) . 7_566 ?
Cl2 Sm1 Sm1 153.671(14) 6_556 7_566 ?
Cl2 Sm1 Sm1 45.619(14) . 7_566 ?
Cl1 Sm1 Sm1 130.399(13) . 7_566 ?
Cl1 Sm1 Sm1 45.488(14) 6_556 7_566 ?
Cl2 Sm1 Sm1 114.948(15) 7_565 7_566 ?
Cl2 Sm1 Sm1 44.034(12) 4_556 7_566 ?
Sm1 Sm1 Sm1 157.588(10) 7_565 7_566 ?
Sm1 Cl1 Sm1 89.02(3) . 7_565 ?
Sm1 Cl2 Sm1 90.347(19) . 7_566 ?
C1 N1 C2 120.9(14) . . ?
N1 C1 C5 121.2(14) . . ?
N1 C1 H1 119.4 . . ?
C5 C1 H1 119.4 . . ?
N1 C2 C3 121.5(12) . . ?
N1 C2 H2 119.3 . . ?
C3 C2 H2 119.3 . . ?
C4 C3 C2 117.7(9) . . ?
C4 C3 H3 121.1 . . ?
C2 C3 H3 121.1 . . ?
C3 C4 C5 121.1(9) . . ?
C3 C4 H4 119.4 . . ?
C5 C4 H4 119.4 . . ?
C4 C5 C1 117.6(11) . . ?
C4 C5 C6 124.0(11) . . ?
C1 C5 C6 118.4(12) . . ?
C6 N2 N3 113.4(15) . . ?
C6 N2 H5 130(7) . . ?
N3 N2 H5 114(7) . . ?
C7 N3 N2 103.5(17) . . ?
C7 N3 Sm1 134.5(17) . . ?
N2 N3 Sm1 118.2(10) . . ?
N2 C6 C8 106.5(11) . . ?
N2 C6 C5 119.9(14) . . ?
C8 C6 C5 132.8(19) . . ?
N3 C7 C8 112.7(14) . . ?
N3 C7 H7 123.7 . . ?
C8 C7 H7 123.7 . . ?
C6 C8 C7 104.0(9) . . ?
C6 C8 H8 128.0 . . ?
C7 C8 H8 128.0 . . ?
C2A N1A C1A 119(2) . . ?
C2A N1A Sm1 126.4(16) . . ?
C1A N1A Sm1 114.5(14) . . ?
N1A C1A C5A 123(2) . . ?
N1A C1A H1A 118.3 . . ?
C5A C1A H1A 118.3 . . ?
N1A C2A C3A 122.6(17) . . ?
N1A C2A H2A 118.7 . . ?
C3A C2A H2A 118.7 . . ?
C2A C3A C4A 118.9(10) . . ?
C2A C3A H3A 120.6 . . ?
C4A C3A H3A 120.6 . . ?
C3A C4A C5A 120.7(10) . . ?
C3A C4A H4A 119.7 . . ?
C5A C4A H4A 119.7 . . ?
C4A C5A C6A 121.9(12) . . ?
C4A C5A C1A 115.2(13) . . ?
C6A C5A C1A 122.8(13) . . ?
C6A N2A N3A 116.4(16) . . ?
C6A N2A H5A 122(8) . . ?
N3A N2A H5A 121(8) . . ?
C7A N3A N2A 101.9(16) . . ?
N2A C6A C8A 104.1(12) . . ?
N2A C6A C5A 122.6(13) . . ?
C8A C6A C5A 130.9(19) . . ?
N3A C7A C8A 112.4(14) . . ?
N3A C7A H7A 123.8 . . ?
C8A C7A H7A 123.8 . . ?
C6A C8A C7A 105.1(11) . . ?
C6A C8A H8A 127.5 . . ?
C7A C8A H8A 127.5 . . ?

loop_
_geom_bond_atom_site_label_1
_geom_bond_atom_site_label_2
_geom_bond_distance
_geom_bond_site_symmetry_2
_geom_bond_publ_flag
Sm1 N3 2.57(2) . ?
Sm1 N1A 2.64(3) . ?
Sm1 Cl2 2.7505(6) 6_556 ?
Sm1 Cl2 2.7505(6) . ?
Sm1 Cl1 2.8221(7) . ?
Sm1 Cl1 2.8221(7) 6_556 ?
Sm1 Cl2 2.8280(6) 7_565 ?
Sm1 Cl2 2.8280(6) 4_556 ?
Sm1 Sm1 3.9569(5) 7_565 ?
Sm1 Sm1 3.9569(5) 7_566 ?
N1 C1 1.346(12) . ?
N1 C2 1.347(12) . ?
C1 C5 1.401(11) . ?
C1 H1 0.9500 . ?
C2 C3 1.393(11) . ?
C2 H2 0.9500 . ?
C3 C4 1.392(10) . ?
C3 H3 0.9500 . ?
C4 C5 1.395(12) . ?
C4 H4 0.9500 . ?
C5 C6 1.445(9) . ?
N2 C6 1.334(14) . ?
N2 N3 1.352(16) . ?
N2 H5 0.88(2) . ?
N3 C7 1.329(14) . ?
C6 C8 1.390(12) . ?
C7 C8 1.394(11) . ?
C7 H7 0.9500 . ?
C8 H8 0.9500 . ?
N1A C2A 1.330(14) . ?
N1A C1A 1.337(15) . ?
C1A C5A 1.44(2) . ?
C1A H1A 0.9500 . ?
C2A C3A 1.386(12) . ?
C2A H2A 0.9500 . ?
C3A C4A 1.393(10) . ?
C3A H3A 0.9500 . ?
C4A C5A 1.401(12) . ?
C4A H4A 0.9500 . ?
C5A C6A 1.434(11) . ?
N2A C6A 1.338(12) . ?
N2A N3A 1.350(17) . ?
N2A H5A 0.89(2) . ?
N3A C7A 1.337(14) . ?
C6A C8A 1.393(13) . ?
C7A C8A 1.408(12) . ?
C7A H7A 0.9500 . ?
C8A H8A 0.9500 . ?

loop_
_geom_hbond_atom_site_label_D
_geom_hbond_atom_site_label_H
_geom_hbond_atom_site_label_A
_geom_hbond_distance_DH
_geom_hbond_distance_HA
_geom_hbond_distance_DA
_geom_hbond_angle_DHA
_geom_hbond_site_symmetry_A
_geom_hbond_publ_flag
N2 H5 Cl2 0.88(2) 2.38(8) 3.052(15) 133(8) . yes
N2A H5A Cl2 0.89(2) 2.34(8) 3.028(16) 135(10) 5_666 yes
